data_2219391
loop_
_publ_author_name
'Zang, Yunbo'

_publ_section_title
;
 (1-Naphthyliminomethyl)ferrocene
;
_journal_coeditor_code LH2673
_journal_issue 9
_journal_name_full 'Acta Crystallographica Section E'
_journal_page_first m1183
_journal_paper_doi 10.1107/S1600536808026330
_journal_volume 64
_journal_year 2008
_chemical_formula_iupac '[Fe (C5 H5) (C16 H12 N)]'
_chemical_formula_moiety 'C21 H17 Fe N'
_chemical_formula_sum 'C21 H17 Fe N'
_chemical_formula_weight 339.21
_chemical_name_systematic
;
(1-Naphthyliminomethyl)ferrocene
;
_space_group_IT_number 15
_symmetry_cell_setting monoclinic
_symmetry_space_group_name_Hall '-C 2yc'
_symmetry_space_group_name_H-M 'C 1 2/c 1'
_atom_sites_solution_hydrogens geom
_atom_sites_solution_primary direct
_atom_sites_solution_secondary difmap
_audit_creation_method SHELXL-97
_cell_angle_alpha 90.00
_cell_angle_beta 108.8260(10)
_cell_angle_gamma 90.00
_cell_formula_units_Z 8
_cell_length_a 19.5283(4)
_cell_length_b 7.3578(2)
_cell_length_c 23.7390(5)
_cell_measurement_reflns_used 8631
_cell_measurement_temperature 293(2)
_cell_measurement_theta_max 26.9205
_cell_measurement_theta_min 2.2035
_cell_volume 3228.47(13)
_computing_cell_refinement 'SAINT (Bruker, 1997)'
_computing_data_collection 'SMART (Bruker, 1997)'
_computing_data_reduction 'SAINT (Bruker, 1997)'
_computing_molecular_graphics 'SHELXTL (Sheldrick, 2008)'
_computing_publication_material 'SHELXTL (Sheldrick, 2008)'
_computing_structure_refinement 'SHELXL97 (Sheldrick, 2008)'
_computing_structure_solution 'SHELXS97 (Sheldrick, 2008)'
_diffrn_ambient_temperature 293(2)
_diffrn_measured_fraction_theta_full 1.000
_diffrn_measured_fraction_theta_max 1.000
_diffrn_measurement_device_type 'Bruker SMART 1000 CCD'
_diffrn_measurement_method '\f and \w'
_diffrn_radiation_monochromator graphite
_diffrn_radiation_source 'fine-focus sealed tube'
_diffrn_radiation_type MoK\a
_diffrn_radiation_wavelength 0.71073
_diffrn_reflns_av_R_equivalents 0.0223
_diffrn_reflns_av_sigmaI/netI 0.0171
_diffrn_reflns_limit_h_max 24
_diffrn_reflns_limit_h_min -24
_diffrn_reflns_limit_k_max 8
_diffrn_reflns_limit_k_min -9
_diffrn_reflns_limit_l_max 29
_diffrn_reflns_limit_l_min -29
_diffrn_reflns_number 18034
_diffrn_reflns_theta_full 26.00
_diffrn_reflns_theta_max 26.00
_diffrn_reflns_theta_min 1.81
_exptl_absorpt_coefficient_mu 0.932
_exptl_absorpt_correction_T_max 0.8728
_exptl_absorpt_correction_T_min 0.8072
_exptl_absorpt_correction_type multi-scan
_exptl_absorpt_process_details '(SADABS; Sheldrick, 1996)'
_exptl_crystal_colour orange
_exptl_crystal_density_diffrn 1.396
_exptl_crystal_density_method 'not measured'
_exptl_crystal_description block
_exptl_crystal_F_000 1408
_exptl_crystal_size_max 0.24
_exptl_crystal_size_mid 0.20
_exptl_crystal_size_min 0.15
_refine_diff_density_max 0.190
_refine_diff_density_min -0.193
_refine_ls_extinction_coef 0.00052(11)
_refine_ls_extinction_expression Fc^*^=kFc[1+0.001xFc^2^\l^3^/sin(2\q)]^-1/4^
_refine_ls_extinction_method 'SHELXL97 (Sheldrick, 2008)'
_refine_ls_goodness_of_fit_ref 1.051
_refine_ls_hydrogen_treatment constr
_refine_ls_matrix_type full
_refine_ls_number_parameters 209
_refine_ls_number_reflns 3164
_refine_ls_number_restraints 0
_refine_ls_restrained_S_all 1.051
_refine_ls_R_factor_all 0.0346
_refine_ls_R_factor_gt 0.0284
_refine_ls_shift/su_max 0.001
_refine_ls_shift/su_mean 0.000
_refine_ls_structure_factor_coef Fsqd
_refine_ls_weighting_details 'calc w=1/[\s^2^(Fo^2^)+(0.0401P)^2^+1.5179P] where P=(Fo^2^+2Fc^2^)/3'
_refine_ls_weighting_scheme calc
_refine_ls_wR_factor_gt 0.0736
_refine_ls_wR_factor_ref 0.0778
_reflns_number_gt 2740
_reflns_number_total 3164
_reflns_threshold_expression I>2\s(I)
_cod_data_source_file lh2673.cif
_cod_data_source_block I
_cod_depositor_comments
;
The following automatic conversions were performed:
'_symmetry_cell_setting' value 'Monoclinic' changed to 'monoclinic'
according to '/home/saulius/struct/CIF-dictionaries/cif_core.dic'
dictionary named 'cif_core.dic' version 2.4.1 from 2010-06-29.

Automatic conversion script
Id: cif_fix_enum 1527 2010-12-29 10:47:43Z saulius 

The following automatic conversions were performed:

'_symmetry_cell_setting' value 'Monoclinic' changed to 'monoclinic'
according to /home/saulius/struct/CIF-dictionaries/cif_core.dic
dictionary named 'cif_core.dic' version 2.4.1 from 2010-06-29.

Automatic conversion script
Id: cif_fix_values 1715 2011-07-08 13:25:40Z adriana 
;
_cod_original_sg_symbol_H-M 'C 2/c'
_cod_database_code 2219391
_cod_database_fobs_code 2219391

loop_
_symmetry_equiv_pos_as_xyz
'x, y, z'
'-x, y, -z+1/2'
'x+1/2, y+1/2, z'
'-x+1/2, y+1/2, -z+1/2'
'-x, -y, -z'
'x, -y, z-1/2'
'-x+1/2, -y+1/2, -z'
'x+1/2, -y+1/2, z-1/2'

loop_
_atom_site_type_symbol
_atom_site_label
_atom_site_fract_x
_atom_site_fract_y
_atom_site_fract_z
_atom_site_U_iso_or_equiv
_atom_site_adp_type
_atom_site_calc_flag
_atom_site_refinement_flags
_atom_site_occupancy
Fe Fe1 0.244742(12) 0.85825(3) 0.123387(10) 0.04360(11) Uani d . 1
N N1 0.38867(8) 0.9603(2) 0.28006(7) 0.0572(4) Uani d . 1
C C1 0.48453(10) 0.8798(3) 0.39478(9) 0.0601(5) Uani d . 1
H H1 0.4528 0.7910 0.3734 0.072 Uiso calc R 1
C C2 0.53061(11) 0.8400(4) 0.45027(10) 0.0738(6) Uani d . 1
H H2 0.5295 0.7251 0.4663 0.089 Uiso calc R 1
C C3 0.57918(12) 0.9697(5) 0.48302(11) 0.0864(8) Uani d . 1
H H3 0.6108 0.9408 0.5206 0.104 Uiso calc R 1
C C4 0.58042(11) 1.1370(4) 0.46033(12) 0.0839(8) Uani d . 1
H H4 0.6129 1.2226 0.4828 0.101 Uiso calc R 1
C C5 0.53241(16) 1.3586(4) 0.37809(14) 0.0928(9) Uani d . 1
H H5 0.5645 1.4463 0.3997 0.111 Uiso calc R 1
C C6 0.48643(18) 1.4021(4) 0.32367(15) 0.0979(9) Uani d . 1
H H6 0.4867 1.5187 0.3086 0.118 Uiso calc R 1
C C7 0.43728(14) 1.2685(3) 0.28922(11) 0.0792(6) Uani d . 1
H H7 0.4055 1.2983 0.2518 0.095 Uiso calc R 1
C C8 0.43708(10) 1.0975(3) 0.31132(9) 0.0592(5) Uani d . 1
C C9 0.48424(9) 1.0520(3) 0.36948(9) 0.0566(5) Uani d . 1
C C10 0.53325(11) 1.1864(3) 0.40271(11) 0.0706(6) Uani d . 1
C C11 0.38579(9) 0.9244(3) 0.22709(8) 0.0521(4) Uani d . 1
H H11 0.4169 0.9852 0.2110 0.063 Uiso calc R 1
C C12 0.33590(9) 0.7921(3) 0.19079(7) 0.0478(4) Uani d . 1
C C13 0.33816(9) 0.7214(3) 0.13539(8) 0.0522(4) Uani d . 1
H H13 0.3747 0.7495 0.1165 0.063 Uiso calc R 1
C C14 0.27871(11) 0.6024(3) 0.11281(9) 0.0582(5) Uani d . 1
H H14 0.2666 0.5353 0.0752 0.070 Uiso calc R 1
C C15 0.23897(11) 0.5992(2) 0.15338(9) 0.0559(5) Uani d . 1
H H15 0.1945 0.5302 0.1485 0.067 Uiso calc R 1
C C16 0.27343(9) 0.7156(3) 0.20106(8) 0.0527(4) Uani d . 1
H H16 0.2573 0.7409 0.2353 0.063 Uiso calc R 1
C C17 0.23857(15) 1.1334(3) 0.11874(14) 0.0953(10) Uani d . 1
H H17 0.2738 1.2181 0.1443 0.114 Uiso calc R 1
C C18 0.24075(12) 1.0616(3) 0.06452(12) 0.0833(7) Uani d . 1
H H18 0.2775 1.0878 0.0456 0.100 Uiso calc R 1
C C19 0.18066(11) 0.9451(3) 0.04201(9) 0.0702(6) Uani d . 1
H H19 0.1680 0.8761 0.0047 0.084 Uiso calc R 1
C C20 0.14173(10) 0.9477(3) 0.08299(10) 0.0702(6) Uani d . 1
H H20 0.0976 0.8786 0.0792 0.084 Uiso calc R 1
C C21 0.17731(13) 1.0623(3) 0.13038(12) 0.0843(7) Uani d . 1
H H21 0.1623 1.0891 0.1651 0.101 Uiso calc R 1

loop_
_atom_site_aniso_label
_atom_site_aniso_U_11
_atom_site_aniso_U_22
_atom_site_aniso_U_33
_atom_site_aniso_U_12
_atom_site_aniso_U_13
_atom_site_aniso_U_23
Fe1 0.04306(15) 0.03924(16) 0.04794(16) 0.00129(10) 0.01389(11) 0.00106(10)
N1 0.0501(8) 0.0651(11) 0.0572(9) -0.0100(7) 0.0186(7) -0.0072(8)
C1 0.0467(9) 0.0704(14) 0.0648(12) -0.0069(9) 0.0201(9) -0.0205(10)
C2 0.0598(12) 0.0917(18) 0.0681(13) 0.0069(11) 0.0181(11) -0.0153(12)
C3 0.0578(12) 0.120(2) 0.0766(15) 0.0029(14) 0.0148(11) -0.0353(16)
C4 0.0484(11) 0.117(2) 0.0868(17) -0.0228(13) 0.0227(11) -0.0562(16)
C5 0.0972(19) 0.090(2) 0.109(2) -0.0442(15) 0.0583(18) -0.0454(17)
C6 0.135(3) 0.0633(16) 0.125(2) -0.0290(16) 0.082(2) -0.0183(16)
C7 0.0958(17) 0.0693(16) 0.0859(16) -0.0127(13) 0.0480(14) -0.0083(13)
C8 0.0545(10) 0.0604(13) 0.0720(12) -0.0114(9) 0.0333(10) -0.0141(10)
C9 0.0427(9) 0.0695(13) 0.0647(11) -0.0123(9) 0.0271(8) -0.0253(10)
C10 0.0572(11) 0.0777(16) 0.0901(16) -0.0231(11) 0.0421(12) -0.0372(13)
C11 0.0422(8) 0.0560(11) 0.0589(10) 0.0003(8) 0.0174(8) 0.0008(9)
C12 0.0443(8) 0.0480(10) 0.0505(9) 0.0060(8) 0.0144(7) 0.0054(8)
C13 0.0516(9) 0.0475(11) 0.0619(11) 0.0077(8) 0.0247(8) -0.0005(9)
C14 0.0682(12) 0.0426(10) 0.0664(12) 0.0032(9) 0.0253(10) -0.0086(9)
C15 0.0606(10) 0.0410(10) 0.0665(12) -0.0043(8) 0.0211(9) 0.0063(9)
C16 0.0544(10) 0.0558(11) 0.0497(9) -0.0005(9) 0.0190(8) 0.0075(8)
C17 0.0882(19) 0.0363(13) 0.131(3) 0.0101(11) -0.0070(18) 0.0084(13)
C18 0.0686(13) 0.0715(16) 0.1028(19) 0.0034(12) 0.0181(13) 0.0452(15)
C19 0.0632(12) 0.0800(16) 0.0589(12) 0.0044(11) 0.0078(9) 0.0219(11)
C20 0.0472(10) 0.0786(16) 0.0771(14) 0.0138(10) 0.0092(10) 0.0123(12)
C21 0.0770(15) 0.0724(16) 0.0928(17) 0.0347(13) 0.0126(13) -0.0089(14)

loop_
_atom_type_symbol
_atom_type_description
_atom_type_scat_dispersion_real
_atom_type_scat_dispersion_imag
_atom_type_scat_source
C C 0.0033 0.0016 'International Tables Vol C Tables 4.2.6.8 and 6.1.1.4'
H H 0.0000 0.0000 'International Tables Vol C Tables 4.2.6.8 and 6.1.1.4'
N N 0.0061 0.0033 'International Tables Vol C Tables 4.2.6.8 and 6.1.1.4'
Fe Fe 0.3463 0.8444 'International Tables Vol C Tables 4.2.6.8 and 6.1.1.4'

loop_
_geom_angle_atom_site_label_1
_geom_angle_atom_site_label_2
_geom_angle_atom_site_label_3
_geom_angle
_geom_angle_publ_flag
C13 Fe1 C17 122.66(10) ?
C13 Fe1 C18 107.24(9) ?
C17 Fe1 C18 40.48(10) ?
C13 Fe1 C12 41.27(7) ?
C17 Fe1 C12 107.65(9) ?
C18 Fe1 C12 123.20(8) ?
C13 Fe1 C19 122.71(8) ?
C17 Fe1 C19 68.15(11) ?
C18 Fe1 C19 40.61(9) ?
C12 Fe1 C19 159.46(8) ?
C13 Fe1 C16 69.13(7) ?
C17 Fe1 C16 123.88(11) ?
C18 Fe1 C16 160.13(10) ?
C12 Fe1 C16 41.27(7) ?
C19 Fe1 C16 157.80(8) ?
C13 Fe1 C14 40.77(8) ?
C17 Fe1 C14 158.57(11) ?
C18 Fe1 C14 122.49(11) ?
C12 Fe1 C14 68.81(8) ?
C19 Fe1 C14 107.33(10) ?
C16 Fe1 C14 68.30(8) ?
C13 Fe1 C20 159.35(9) ?
C17 Fe1 C20 67.66(10) ?
C18 Fe1 C20 68.01(9) ?
C12 Fe1 C20 158.25(8) ?
C19 Fe1 C20 40.63(8) ?
C16 Fe1 C20 122.26(8) ?
C14 Fe1 C20 123.46(9) ?
C13 Fe1 C21 158.81(9) ?
C17 Fe1 C21 40.62(11) ?
C18 Fe1 C21 68.36(11) ?
C12 Fe1 C21 122.47(9) ?
C19 Fe1 C21 68.33(10) ?
C16 Fe1 C21 107.57(10) ?
C14 Fe1 C21 159.17(10) ?
C20 Fe1 C21 40.11(9) ?
C13 Fe1 C15 68.67(8) ?
C17 Fe1 C15 159.62(11) ?
C18 Fe1 C15 158.31(11) ?
C12 Fe1 C15 68.67(8) ?
C19 Fe1 C15 122.37(9) ?
C16 Fe1 C15 40.24(8) ?
C14 Fe1 C15 40.60(8) ?
C20 Fe1 C15 107.88(9) ?
C21 Fe1 C15 123.16(10) ?
C11 N1 C8 118.44(16) n
C2 C1 C9 121.2(2) ?
C2 C1 H1 119.4 ?
C9 C1 H1 119.4 ?
C1 C2 C3 120.6(3) ?
C1 C2 H2 119.7 ?
C3 C2 H2 119.7 ?
C4 C3 C2 120.0(2) ?
C4 C3 H3 120.0 ?
C2 C3 H3 120.0 ?
C3 C4 C10 121.8(2) ?
C3 C4 H4 119.1 ?
C10 C4 H4 119.1 ?
C6 C5 C10 122.0(2) ?
C6 C5 H5 119.0 ?
C10 C5 H5 119.0 ?
C5 C6 C7 120.0(3) ?
C5 C6 H6 120.0 ?
C7 C6 H6 120.0 ?
C8 C7 C6 119.9(3) ?
C8 C7 H7 120.1 ?
C6 C7 H7 120.1 ?
C7 C8 N1 122.6(2) n
C7 C8 C9 120.4(2) ?
N1 C8 C9 116.87(18) ?
C1 C9 C10 118.8(2) ?
C1 C9 C8 122.50(18) ?
C10 C9 C8 118.7(2) ?
C5 C10 C9 119.0(2) ?
C5 C10 C4 123.4(2) ?
C9 C10 C4 117.7(2) ?
N1 C11 C12 122.42(17) ?
N1 C11 H11 118.8 ?
C12 C11 H11 118.8 ?
C13 C12 C16 107.11(16) ?
C13 C12 C11 125.31(16) ?
C16 C12 C11 127.49(16) ?
C13 C12 Fe1 69.00(10) ?
C16 C12 Fe1 69.55(10) ?
C11 C12 Fe1 123.92(13) ?
C14 C13 C12 107.99(16) ?
C14 C13 Fe1 70.23(10) ?
C12 C13 Fe1 69.73(9) ?
C14 C13 H13 126.0 ?
C12 C13 H13 126.0 ?
Fe1 C13 H13 126.0 ?
C13 C14 C15 108.38(17) ?
C13 C14 Fe1 69.01(10) ?
C15 C14 Fe1 70.18(10) ?
C13 C14 H14 125.8 ?
C15 C14 H14 125.8 ?
Fe1 C14 H14 125.8 ?
C16 C15 C14 108.16(16) ?
C16 C15 Fe1 69.35(10) ?
C14 C15 Fe1 69.22(10) ?
C16 C15 H15 125.9 ?
C14 C15 H15 125.9 ?
Fe1 C15 H15 125.9 ?
C15 C16 C12 108.36(16) ?
C15 C16 Fe1 70.42(10) ?
C12 C16 Fe1 69.18(9) ?
C15 C16 H16 125.8 ?
C12 C16 H16 125.8 ?
Fe1 C16 H16 125.8 ?
C18 C17 C21 108.5(2) ?
C18 C17 Fe1 69.86(13) ?
C21 C17 Fe1 70.08(13) ?
C18 C17 H17 125.7 ?
C21 C17 H17 125.7 ?
Fe1 C17 H17 125.7 ?
C17 C18 C19 107.9(2) ?
C17 C18 Fe1 69.66(13) ?
C19 C18 Fe1 69.88(12) ?
C17 C18 H18 126.0 ?
C19 C18 H18 126.0 ?
Fe1 C18 H18 126.0 ?
C18 C19 C20 107.3(2) ?
C18 C19 Fe1 69.51(12) ?
C20 C19 Fe1 69.76(11) ?
C18 C19 H19 126.4 ?
C20 C19 H19 126.4 ?
Fe1 C19 H19 126.4 ?
C21 C20 C19 108.9(2) ?
C21 C20 Fe1 69.98(12) ?
C19 C20 Fe1 69.60(11) ?
C21 C20 H20 125.5 ?
C19 C20 H20 125.5 ?
Fe1 C20 H20 125.5 ?
C20 C21 C17 107.3(2) ?
C20 C21 Fe1 69.91(12) ?
C17 C21 Fe1 69.30(13) ?
C20 C21 H21 126.3 ?
C17 C21 H21 126.3 ?
Fe1 C21 H21 126.3 ?

loop_
_geom_bond_atom_site_label_1
_geom_bond_atom_site_label_2
_geom_bond_distance
_geom_bond_publ_flag
Fe1 C13 2.0219(17) n
Fe1 C17 2.029(2) ?
Fe1 C18 2.031(2) ?
Fe1 C12 2.0317(16) ?
Fe1 C19 2.0362(19) ?
Fe1 C16 2.0366(17) ?
Fe1 C14 2.0379(18) ?
Fe1 C20 2.0383(19) ?
Fe1 C21 2.039(2) ?
Fe1 C15 2.0506(18) n
N1 C11 1.269(2) n
N1 C8 1.418(2) n
C1 C2 1.366(3) ?
C1 C9 1.402(3) ?
C1 H1 0.9300 ?
C2 C3 1.393(3) ?
C2 H2 0.9300 ?
C3 C4 1.347(4) ?
C3 H3 0.9300 ?
C4 C10 1.428(4) ?
C4 H4 0.9300 ?
C5 C6 1.352(4) ?
C5 C10 1.393(4) ?
C5 H5 0.9300 ?
C6 C7 1.432(4) ?
C6 H6 0.9300 ?
C7 C8 1.364(3) ?
C7 H7 0.9300 ?
C8 C9 1.430(3) ?
C9 C10 1.424(3) ?
C11 C12 1.448(3) ?
C11 H11 0.9300 ?
C12 C13 1.428(2) ?
C12 C16 1.434(2) ?
C13 C14 1.414(3) ?
C13 H13 0.9800 ?
C14 C15 1.419(3) ?
C14 H14 0.9800 ?
C15 C16 1.406(3) ?
C15 H15 0.9800 ?
C16 H16 0.9800 ?
C17 C18 1.405(4) ?
C17 C21 1.412(4) ?
C17 H17 0.9800 ?
C18 C19 1.412(3) ?
C18 H18 0.9800 ?
C19 C20 1.415(3) ?
C19 H19 0.9800 ?
C20 C21 1.398(3) ?
C20 H20 0.9800 ?
C21 H21 0.9800 ?
